data_4510452
loop_
_publ_author_name
'Li, Ya-Nan'
'Huo, Li-Hua'
'Deng, Zhao-Peng'
'Zou, Xin'
'Zhu, Zhi-Biao'
'Zhao, Hui'
'Gao, Shan'

_publ_section_title
;
 Solvent Effect on the Supramolecular Patterns and Luminescent Properties
 of Organic Salts Comprising Naphthalene-1,5-disulfonic Acid and
 Triphenylmethylamine
;
_journal_issue 5
_journal_name_full 'Crystal Growth &amp; Design'
_journal_page_first 2381
_journal_paper_doi 10.1021/cg5001057
_journal_volume 14
_journal_year 2014
_chemical_formula_moiety '2(C19 H18 N), C10 H6 O6 S2, 2(C H4 O)'
_chemical_formula_sum 'C50 H50 N2 O8 S2'
_chemical_formula_weight 871.04
_chemical_name_systematic
; 
 ? 
;
_space_group_IT_number 2
_symmetry_cell_setting triclinic
_symmetry_space_group_name_Hall '-P 1'
_symmetry_space_group_name_H-M 'P -1'
_atom_sites_solution_hydrogens geom
_atom_sites_solution_primary direct
_atom_sites_solution_secondary difmap
_audit_creation_method SHELXL-97
_cell_angle_alpha 83.394(5)
_cell_angle_beta 83.929(5)
_cell_angle_gamma 73.324(5)
_cell_formula_units_Z 2
_cell_length_a 12.5452(8)
_cell_length_b 13.1706(7)
_cell_length_c 13.9635(8)
_cell_measurement_reflns_used 2752
_cell_measurement_temperature 295(2)
_cell_measurement_theta_max 27.50
_cell_measurement_theta_min 3.02
_cell_volume 2189.0(2)
_computing_cell_refinement
;
CrysAlisPro, Agilent Technologies,
Version 1.171.35.21 (release 20-01-2012 CrysAlis171 .NET)
(compiled Jan 23 2012,18:06:46)
;
_computing_data_collection
;
CrysAlisPro, Agilent Technologies,
Version 1.171.35.21 (release 20-01-2012 CrysAlis171 .NET)
(compiled Jan 23 2012,18:06:46)
;
_computing_data_reduction
;
CrysAlisPro, Agilent Technologies,
Version 1.171.35.21 (release 20-01-2012 CrysAlis171 .NET)
(compiled Jan 23 2012,18:06:46)
;
_computing_molecular_graphics '(K. Brandenburg, Diamond 3.1, 2009)'
_computing_publication_material '(K. Brandenburg, Diamond 3.1, 2009)'
_computing_structure_refinement 'SHELXL-97 (Sheldrick, 1997)'
_computing_structure_solution 'SHELXS-97 (Sheldrick, 1990)'
_diffrn_ambient_temperature 295(2)
_diffrn_detector_area_resol_mean 16.1954
_diffrn_measured_fraction_theta_full 0.987
_diffrn_measured_fraction_theta_max 0.987
_diffrn_measurement_device_type 'Xcalibur, Eos'
_diffrn_measurement_method '\w scans'
_diffrn_radiation_monochromator graphite
_diffrn_radiation_source 'Enhance (Mo) X-ray Source'
_diffrn_radiation_type MoK\a
_diffrn_radiation_wavelength 0.71073
_diffrn_reflns_av_R_equivalents 0.0194
_diffrn_reflns_av_sigmaI/netI 0.0585
_diffrn_reflns_limit_h_max 14
_diffrn_reflns_limit_h_min -16
_diffrn_reflns_limit_k_max 12
_diffrn_reflns_limit_k_min -17
_diffrn_reflns_limit_l_max 18
_diffrn_reflns_limit_l_min -17
_diffrn_reflns_number 13089
_diffrn_reflns_theta_full 27.56
_diffrn_reflns_theta_max 27.56
_diffrn_reflns_theta_min 3.03
_exptl_absorpt_coefficient_mu 0.180
_exptl_absorpt_correction_T_max 0.9752
_exptl_absorpt_correction_T_min 0.9632
_exptl_absorpt_correction_type multi-scan
_exptl_absorpt_process_details
; 
CrysAlisPro, Agilent Technologies,
Version 1.171.35.21 (release 20-01-2012 CrysAlis171 .NET)
(compiled Jan 23 2012,18:06:46)
Empirical absorption correction using spherical harmonics,
 implemented in SCALE3 ABSPACK scaling algorithm. 
;
_exptl_crystal_colour colorless
_exptl_crystal_density_diffrn 1.322
_exptl_crystal_density_method 'not measured'
_exptl_crystal_description prism
_exptl_crystal_F_000 920
_exptl_crystal_size_max 0.21
_exptl_crystal_size_mid 0.17
_exptl_crystal_size_min 0.14
_refine_diff_density_max 0.252
_refine_diff_density_min -0.440
_refine_diff_density_rms 0.049
_refine_ls_extinction_method none
_refine_ls_goodness_of_fit_ref 1.035
_refine_ls_hydrogen_treatment mixed
_refine_ls_matrix_type full
_refine_ls_number_parameters 585
_refine_ls_number_reflns 9979
_refine_ls_number_restraints 14
_refine_ls_restrained_S_all 1.034
_refine_ls_R_factor_all 0.0931
_refine_ls_R_factor_gt 0.0585
_refine_ls_shift/su_max 0.000
_refine_ls_shift/su_mean 0.000
_refine_ls_structure_factor_coef Fsqd
_refine_ls_weighting_details 'calc w=1/[\s^2^(Fo^2^)+(0.0543P)^2^+0.5095P] where P=(Fo^2^+2Fc^2^)/3'
_refine_ls_weighting_scheme calc
_refine_ls_wR_factor_gt 0.1256
_refine_ls_wR_factor_ref 0.1453
_reflns_number_gt 6782
_reflns_number_total 9979
_reflns_threshold_expression >2sigma(I)
_cod_data_source_file cg5001057_si_002.cif
_cod_data_source_block 1
_cod_depositor_comments 'Adding full bibliography for 4510452--4510462.cif.'
_cod_database_code 4510452

loop_
_symmetry_equiv_pos_as_xyz
'x, y, z'
'-x, -y, -z'

loop_
_atom_site_label
_atom_site_type_symbol
_atom_site_fract_x
_atom_site_fract_y
_atom_site_fract_z
_atom_site_U_iso_or_equiv
_atom_site_adp_type
_atom_site_occupancy
_atom_site_symmetry_multiplicity
_atom_site_calc_flag
_atom_site_refinement_flags
S1 S 0.24415(5) 0.62960(4) 0.41465(4) 0.03536(16) Uani 1 1 d .
S2 S 0.24849(5) 0.38847(5) 0.10383(4) 0.03577(16) Uani 1 1 d .
O1 O 0.22464(14) 0.53399(13) 0.38696(14) 0.0486(5) Uani 1 1 d .
O2 O 0.14834(14) 0.69405(13) 0.46893(13) 0.0484(5) Uani 1 1 d .
O3 O 0.28783(14) 0.69001(13) 0.33386(12) 0.0440(4) Uani 1 1 d .
O4 O 0.26595(16) 0.48724(14) 0.12503(15) 0.0573(5) Uani 1 1 d .
O5 O 0.34803(13) 0.31773(14) 0.06013(13) 0.0478(5) Uani 1 1 d .
O6 O 0.19867(14) 0.33568(14) 0.18665(12) 0.0454(4) Uani 1 1 d .
O7 O 0.01861(18) 0.39473(19) 0.4508(2) 0.0856(8) Uani 1 1 d D
H7O H -0.030(3) 0.362(3) 0.474(3) 0.128 Uiso 1 1 d D
O8 O 0.47923(17) 0.64250(19) 0.05758(19) 0.0841(8) Uani 1 1 d D
H8O H 0.526(3) 0.665(3) 0.019(3) 0.126 Uiso 1 1 d D
N1 N 0.26100(16) 0.69852(15) 0.13679(14) 0.0346(4) Uani 1 1 d D
H1N1 H 0.2676(18) 0.7019(18) 0.1973(7) 0.052 Uiso 1 1 d D
H1N2 H 0.3276(11) 0.6895(18) 0.1078(14) 0.052 Uiso 1 1 d D
H1N3 H 0.2428(18) 0.6405(13) 0.1326(15) 0.052 Uiso 1 1 d D
N2 N 0.24418(15) 0.31533(14) 0.37858(14) 0.0311(4) Uani 1 1 d D
H2N1 H 0.2357(17) 0.3111(18) 0.3186(8) 0.047 Uiso 1 1 d D
H2N2 H 0.2714(16) 0.3679(14) 0.3809(15) 0.047 Uiso 1 1 d D
H2N3 H 0.1786(11) 0.3306(17) 0.4090(13) 0.047 Uiso 1 1 d D
C1 C 0.3319(2) 0.62057(19) 0.58605(18) 0.0393(6) Uani 1 1 d .
H1A H 0.2625 0.6654 0.6044 0.047 Uiso 1 1 calc R
C2 C 0.35214(19) 0.58609(17) 0.49536(17) 0.0336(5) Uani 1 1 d .
C3 C 0.45859(18) 0.51642(17) 0.46594(16) 0.0309(5) Uani 1 1 d .
C4 C 0.4833(2) 0.47822(18) 0.37314(17) 0.0373(5) Uani 1 1 d .
H4A H 0.4294 0.4991 0.3284 0.045 Uiso 1 1 calc R
C5 C 0.5846(2) 0.41153(19) 0.34862(18) 0.0417(6) Uani 1 1 d .
H5A H 0.5989 0.3867 0.2875 0.050 Uiso 1 1 calc R
C6 C 0.1019(2) 0.4012(2) -0.14135(19) 0.0474(7) Uani 1 1 d .
H6A H 0.1234 0.3721 -0.2003 0.057 Uiso 1 1 calc R
C7 C 0.1784(2) 0.37892(19) -0.07032(18) 0.0406(6) Uani 1 1 d .
H7A H 0.2500 0.3346 -0.0823 0.049 Uiso 1 1 calc R
C8 C 0.14859(18) 0.42164(17) 0.01593(17) 0.0319(5) Uani 1 1 d .
C9 C 0.03833(18) 0.48959(17) 0.03641(16) 0.0306(5) Uani 1 1 d .
C10 C 0.0030(2) 0.5351(2) 0.12504(17) 0.0393(6) Uani 1 1 d .
H10A H 0.0526 0.5212 0.1731 0.047 Uiso 1 1 calc R
C11 C 0.17901(18) 0.79815(17) 0.09343(16) 0.0303(5) Uani 1 1 d .
C12 C 0.13578(19) 0.76707(17) 0.00564(16) 0.0326(5) Uani 1 1 d .
C13 C 0.2096(2) 0.7059(2) -0.06110(19) 0.0452(6) Uani 1 1 d .
H13A H 0.2853 0.6822 -0.0514 0.054 Uiso 1 1 calc R
C14 C 0.1711(3) 0.6803(2) -0.1416(2) 0.0563(8) Uani 1 1 d .
H14A H 0.2211 0.6390 -0.1856 0.068 Uiso 1 1 calc R
C15 C 0.0595(3) 0.7152(2) -0.1575(2) 0.0537(7) Uani 1 1 d .
H15A H 0.0340 0.6980 -0.2120 0.064 Uiso 1 1 calc R
C16 C -0.0132(2) 0.7751(2) -0.0926(2) 0.0485(7) Uani 1 1 d .
H16A H -0.0887 0.7990 -0.1032 0.058 Uiso 1 1 calc R
C17 C 0.0237(2) 0.80074(19) -0.01133(19) 0.0405(6) Uani 1 1 d .
H17A H -0.0273 0.8411 0.0326 0.049 Uiso 1 1 calc R
C18 C 0.24314(19) 0.88217(18) 0.06526(17) 0.0343(5) Uani 1 1 d .
C19 C 0.2246(2) 0.94900(19) -0.01830(19) 0.0428(6) Uani 1 1 d .
H19A H 0.1784 0.9389 -0.0621 0.051 Uiso 1 1 calc R
C20 C 0.2746(3) 1.0315(2) -0.0376(2) 0.0581(8) Uani 1 1 d .
H20A H 0.2608 1.0767 -0.0940 0.070 Uiso 1 1 calc R
C21 C 0.3439(3) 1.0468(3) 0.0254(3) 0.0691(10) Uani 1 1 d .
H21A H 0.3773 1.1020 0.0123 0.083 Uiso 1 1 calc R
C22 C 0.3635(3) 0.9795(3) 0.1084(3) 0.0715(10) Uani 1 1 d .
H22A H 0.4109 0.9889 0.1513 0.086 Uiso 1 1 calc R
C23 C 0.3136(2) 0.8982(2) 0.1287(2) 0.0546(7) Uani 1 1 d .
H23A H 0.3273 0.8537 0.1854 0.066 Uiso 1 1 calc R
C24 C 0.08453(18) 0.83711(18) 0.17086(16) 0.0312(5) Uani 1 1 d .
C25 C 0.0371(2) 0.94483(19) 0.17891(19) 0.0417(6) Uani 1 1 d .
H25A H 0.0652 0.9939 0.1385 0.050 Uiso 1 1 calc R
C26 C -0.0513(2) 0.9807(2) 0.2460(2) 0.0508(7) Uani 1 1 d .
H26A H -0.0821 1.0534 0.2501 0.061 Uiso 1 1 calc R
C27 C -0.0937(2) 0.9099(2) 0.3065(2) 0.0553(8) Uani 1 1 d .
H27A H -0.1534 0.9342 0.3513 0.066 Uiso 1 1 calc R
C28 C -0.0473(2) 0.8024(2) 0.3005(2) 0.0562(8) Uani 1 1 d .
H28A H -0.0753 0.7540 0.3419 0.067 Uiso 1 1 calc R
C29 C 0.0410(2) 0.7658(2) 0.23284(19) 0.0431(6) Uani 1 1 d .
H29A H 0.0713 0.6931 0.2290 0.052 Uiso 1 1 calc R
C30 C 0.31940(17) 0.21156(16) 0.42204(16) 0.0280(5) Uani 1 1 d .
C31 C 0.32788(17) 0.22225(16) 0.52848(16) 0.0293(5) Uani 1 1 d .
C32 C 0.3197(2) 0.31931(19) 0.56344(19) 0.0456(6) Uani 1 1 d .
H32A H 0.3000 0.3816 0.5226 0.055 Uiso 1 1 calc R
C33 C 0.3404(3) 0.3246(2) 0.6579(2) 0.0567(8) Uani 1 1 d .
H33A H 0.3347 0.3901 0.6798 0.068 Uiso 1 1 calc R
C34 C 0.3693(2) 0.2338(2) 0.7193(2) 0.0518(7) Uani 1 1 d .
H34A H 0.3848 0.2375 0.7823 0.062 Uiso 1 1 calc R
C35 C 0.3752(2) 0.1374(2) 0.68720(19) 0.0471(6) Uani 1 1 d .
H35A H 0.3930 0.0757 0.7291 0.056 Uiso 1 1 calc R
C36 C 0.3548(2) 0.13183(18) 0.59312(17) 0.0379(6) Uani 1 1 d .
H36A H 0.3592 0.0660 0.5724 0.046 Uiso 1 1 calc R
C37 C 0.43429(17) 0.19279(16) 0.36512(16) 0.0295(5) Uani 1 1 d .
C38 C 0.53220(18) 0.17199(17) 0.41026(18) 0.0354(5) Uani 1 1 d .
H38A H 0.5292 0.1734 0.4769 0.042 Uiso 1 1 calc R
C39 C 0.6350(2) 0.14894(19) 0.3572(2) 0.0437(6) Uani 1 1 d .
H39A H 0.7003 0.1337 0.3886 0.052 Uiso 1 1 calc R
C40 C 0.6405(2) 0.1486(2) 0.2585(2) 0.0479(7) Uani 1 1 d .
H40A H 0.7094 0.1337 0.2229 0.057 Uiso 1 1 calc R
C41 C 0.5433(2) 0.1704(2) 0.2122(2) 0.0515(7) Uani 1 1 d .
H41A H 0.5467 0.1713 0.1453 0.062 Uiso 1 1 calc R
C42 C 0.4411(2) 0.19109(19) 0.26522(18) 0.0410(6) Uani 1 1 d .
H42A H 0.3762 0.2040 0.2337 0.049 Uiso 1 1 calc R
C43 C 0.26560(19) 0.12278(17) 0.41082(16) 0.0310(5) Uani 1 1 d .
C44 C 0.1515(2) 0.1388(2) 0.4255(2) 0.0543(8) Uani 1 1 d .
H44A H 0.1056 0.2053 0.4397 0.065 Uiso 1 1 calc R
C45 C 0.1048(3) 0.0563(2) 0.4192(3) 0.0683(9) Uani 1 1 d .
H45A H 0.0277 0.0690 0.4272 0.082 Uiso 1 1 calc R
C46 C 0.1705(3) -0.0431(2) 0.4015(2) 0.0611(8) Uani 1 1 d .
H46A H 0.1386 -0.0981 0.3984 0.073 Uiso 1 1 calc R
C47 C 0.2838(3) -0.0606(2) 0.3882(2) 0.0506(7) Uani 1 1 d .
H47A H 0.3292 -0.1281 0.3765 0.061 Uiso 1 1 calc R
C48 C 0.3311(2) 0.02161(18) 0.39222(19) 0.0424(6) Uani 1 1 d .
H48A H 0.4081 0.0088 0.3822 0.051 Uiso 1 1 calc R
C49 C -0.0319(4) 0.4665(4) 0.3830(3) 0.1143(15) Uani 1 1 d .
H49A H -0.0992 0.5119 0.4113 0.171 Uiso 1 1 calc R
H49B H -0.0497 0.4309 0.3332 0.171 Uiso 1 1 calc R
H49C H 0.0169 0.5085 0.3557 0.171 Uiso 1 1 calc R
C50 C 0.5338(3) 0.5490(3) 0.1103(3) 0.0814(11) Uani 1 1 d .
H50A H 0.5609 0.5663 0.1664 0.122 Uiso 1 1 calc R
H50B H 0.5954 0.5092 0.0708 0.122 Uiso 1 1 calc R
H50C H 0.4827 0.5072 0.1302 0.122 Uiso 1 1 calc R

loop_
_atom_site_aniso_label
_atom_site_aniso_U_11
_atom_site_aniso_U_22
_atom_site_aniso_U_33
_atom_site_aniso_U_23
_atom_site_aniso_U_13
_atom_site_aniso_U_12
S1 0.0373(3) 0.0281(3) 0.0407(3) 0.0021(2) -0.0087(3) -0.0090(2)
S2 0.0312(3) 0.0358(3) 0.0391(3) 0.0030(3) -0.0083(3) -0.0080(2)
O1 0.0502(11) 0.0326(9) 0.0675(13) -0.0023(9) -0.0204(9) -0.0138(8)
O2 0.0392(10) 0.0424(10) 0.0571(12) -0.0017(9) -0.0044(9) -0.0019(8)
O3 0.0536(11) 0.0394(9) 0.0403(10) 0.0088(8) -0.0122(8) -0.0166(8)
O4 0.0578(12) 0.0438(10) 0.0773(14) -0.0048(10) -0.0289(11) -0.0170(9)
O5 0.0310(9) 0.0516(11) 0.0524(11) 0.0063(9) -0.0026(8) -0.0026(8)
O6 0.0385(9) 0.0581(11) 0.0365(10) 0.0107(8) -0.0083(8) -0.0128(8)
O7 0.0431(13) 0.0740(16) 0.119(2) 0.0249(15) 0.0112(14) -0.0025(11)
O8 0.0439(12) 0.0818(16) 0.0953(19) 0.0288(14) 0.0235(12) 0.0078(11)
N1 0.0303(10) 0.0338(11) 0.0359(11) -0.0011(9) -0.0024(9) -0.0038(8)
N2 0.0292(10) 0.0249(9) 0.0362(11) 0.0009(8) -0.0018(8) -0.0043(8)
C1 0.0408(14) 0.0351(13) 0.0388(14) -0.0063(11) -0.0004(11) -0.0050(11)
C2 0.0372(13) 0.0271(11) 0.0367(13) 0.0006(10) -0.0054(10) -0.0096(10)
C3 0.0357(12) 0.0281(11) 0.0300(12) 0.0015(9) -0.0034(10) -0.0117(10)
C4 0.0441(14) 0.0377(13) 0.0301(12) 0.0005(10) -0.0086(11) -0.0110(11)
C5 0.0521(16) 0.0413(14) 0.0311(13) -0.0082(11) -0.0023(12) -0.0103(12)
C6 0.0441(15) 0.0593(17) 0.0372(14) -0.0186(13) 0.0002(12) -0.0075(13)
C7 0.0324(13) 0.0452(14) 0.0399(14) -0.0098(12) -0.0012(11) -0.0020(11)
C8 0.0306(12) 0.0301(11) 0.0340(12) 0.0004(10) -0.0045(10) -0.0071(9)
C9 0.0334(12) 0.0291(11) 0.0285(12) 0.0009(9) -0.0029(9) -0.0086(10)
C10 0.0363(13) 0.0487(15) 0.0316(13) -0.0056(11) -0.0071(11) -0.0074(11)
C11 0.0284(11) 0.0283(11) 0.0312(12) -0.0007(9) -0.0034(9) -0.0036(9)
C12 0.0373(13) 0.0302(12) 0.0302(12) 0.0015(10) -0.0002(10) -0.0117(10)
C13 0.0397(14) 0.0523(16) 0.0420(15) -0.0120(12) 0.0002(12) -0.0084(12)
C14 0.0622(19) 0.0657(19) 0.0434(16) -0.0204(14) 0.0038(14) -0.0184(15)
C15 0.072(2) 0.0544(17) 0.0432(16) -0.0055(14) -0.0129(15) -0.0285(15)
C16 0.0505(16) 0.0472(16) 0.0528(17) -0.0002(13) -0.0157(14) -0.0192(13)
C17 0.0368(13) 0.0388(13) 0.0452(15) -0.0054(11) -0.0053(11) -0.0079(11)
C18 0.0314(12) 0.0322(12) 0.0382(13) -0.0070(10) 0.0037(10) -0.0079(10)
C19 0.0435(14) 0.0415(14) 0.0425(15) -0.0008(12) 0.0037(12) -0.0142(11)
C20 0.0644(19) 0.0440(16) 0.062(2) 0.0032(14) 0.0135(16) -0.0177(14)
C21 0.062(2) 0.0548(19) 0.100(3) -0.0099(19) 0.008(2) -0.0351(16)
C22 0.071(2) 0.071(2) 0.089(3) -0.007(2) -0.020(2) -0.0411(18)
C23 0.0590(18) 0.0555(17) 0.0582(18) 0.0014(14) -0.0162(15) -0.0282(14)
C24 0.0262(11) 0.0372(12) 0.0301(12) -0.0032(10) -0.0038(9) -0.0077(10)
C25 0.0390(14) 0.0376(13) 0.0435(15) -0.0026(11) 0.0009(12) -0.0046(11)
C26 0.0415(15) 0.0453(15) 0.0576(18) -0.0124(14) 0.0026(13) 0.0014(12)
C27 0.0361(15) 0.068(2) 0.0548(18) -0.0167(15) 0.0076(13) -0.0035(14)
C28 0.0444(16) 0.069(2) 0.0547(18) -0.0005(15) 0.0114(14) -0.0218(14)
C29 0.0393(14) 0.0425(14) 0.0445(15) -0.0041(12) 0.0030(12) -0.0091(11)
C30 0.0280(11) 0.0216(10) 0.0323(12) 0.0012(9) -0.0038(9) -0.0046(9)
C31 0.0250(11) 0.0282(11) 0.0339(12) -0.0008(9) -0.0018(9) -0.0069(9)
C32 0.0686(18) 0.0288(12) 0.0413(15) -0.0010(11) -0.0069(13) -0.0165(12)
C33 0.084(2) 0.0441(16) 0.0473(17) -0.0121(13) -0.0066(16) -0.0223(15)
C34 0.0636(18) 0.0563(17) 0.0344(14) -0.0086(13) -0.0052(13) -0.0127(14)
C35 0.0547(16) 0.0430(15) 0.0361(14) 0.0054(12) -0.0021(12) -0.0058(12)
C36 0.0479(14) 0.0287(12) 0.0345(13) -0.0007(10) -0.0010(11) -0.0080(10)
C37 0.0268(11) 0.0218(10) 0.0371(13) 0.0007(9) -0.0013(10) -0.0040(9)
C38 0.0319(12) 0.0333(12) 0.0394(14) 0.0008(10) -0.0037(10) -0.0079(10)
C39 0.0279(12) 0.0403(14) 0.0606(18) -0.0005(12) -0.0042(12) -0.0073(11)
C40 0.0345(14) 0.0437(15) 0.0545(17) 0.0012(13) 0.0107(13) -0.0005(11)
C41 0.0489(16) 0.0552(17) 0.0374(15) 0.0029(13) 0.0057(13) 0.0003(13)
C42 0.0347(13) 0.0436(14) 0.0367(14) 0.0006(11) -0.0040(11) 0.0008(11)
C43 0.0351(12) 0.0287(11) 0.0302(12) 0.0016(9) -0.0073(10) -0.0104(9)
C44 0.0395(15) 0.0409(15) 0.084(2) -0.0089(14) 0.0035(15) -0.0149(12)
C45 0.0487(17) 0.059(2) 0.106(3) -0.0084(19) -0.0052(18) -0.0304(15)
C46 0.079(2) 0.0495(17) 0.070(2) 0.0030(15) -0.0233(18) -0.0395(17)
C47 0.071(2) 0.0297(13) 0.0543(17) -0.0049(12) -0.0171(15) -0.0150(13)
C48 0.0440(14) 0.0310(13) 0.0520(16) -0.0045(11) -0.0100(12) -0.0076(11)
C49 0.113(4) 0.129(4) 0.095(3) -0.004(3) 0.004(3) -0.030(3)
C50 0.058(2) 0.089(3) 0.080(3) 0.030(2) -0.0039(18) -0.0068(18)

loop_
_atom_type_symbol
_atom_type_description
_atom_type_scat_dispersion_real
_atom_type_scat_dispersion_imag
_atom_type_scat_source
C C 0.0033 0.0016 'International Tables Vol C Tables 4.2.6.8 and 6.1.1.4'
H H 0.0000 0.0000 'International Tables Vol C Tables 4.2.6.8 and 6.1.1.4'
N N 0.0061 0.0033 'International Tables Vol C Tables 4.2.6.8 and 6.1.1.4'
O O 0.0106 0.0060 'International Tables Vol C Tables 4.2.6.8 and 6.1.1.4'
S S 0.1246 0.1234 'International Tables Vol C Tables 4.2.6.8 and 6.1.1.4'

loop_
_geom_angle_atom_site_label_1
_geom_angle_atom_site_label_2
_geom_angle_atom_site_label_3
_geom_angle
_geom_angle_site_symmetry_1
_geom_angle_site_symmetry_3
O1 S1 O2 112.65(11) . .
O1 S1 O3 112.81(11) . .
O2 S1 O3 113.20(10) . .
O1 S1 C2 106.15(10) . .
O2 S1 C2 105.90(11) . .
O3 S1 C2 105.33(10) . .
O4 S2 O5 112.71(11) . .
O4 S2 O6 112.87(12) . .
O5 S2 O6 112.33(10) . .
O4 S2 C8 106.88(11) . .
O5 S2 C8 106.05(11) . .
O6 S2 C8 105.32(10) . .
C49 O7 H7O 105(3) . .
C50 O8 H8O 110(3) . .
C11 N1 H1N1 112.0(16) . .
C11 N1 H1N2 111.3(16) . .
H1N1 N1 H1N2 106.4(13) . .
C11 N1 H1N3 113.5(16) . .
H1N1 N1 H1N3 107.0(13) . .
H1N2 N1 H1N3 106.2(13) . .
C30 N2 H2N1 110.9(16) . .
C30 N2 H2N2 111.6(15) . .
H2N1 N2 H2N2 107.6(13) . .
C30 N2 H2N3 111.4(16) . .
H2N1 N2 H2N3 107.6(13) . .
H2N2 N2 H2N3 107.6(13) . .
C2 C1 C5 120.2(2) . 2_666
C2 C1 H1A 119.9 . .
C5 C1 H1A 119.9 2_666 .
C1 C2 C3 120.6(2) . .
C1 C2 S1 118.67(18) . .
C3 C2 S1 120.71(17) . .
C4 C3 C3 119.2(3) . 2_666
C4 C3 C2 122.7(2) . .
C3 C3 C2 118.1(3) 2_666 .
C5 C4 C3 120.8(2) . .
C5 C4 H4A 119.6 . .
C3 C4 H4A 119.6 . .
C4 C5 C1 121.1(2) . 2_666
C4 C5 H5A 119.5 . .
C1 C5 H5A 119.5 2_666 .
C10 C6 C7 120.7(2) 2_565 .
C10 C6 H6A 119.7 2_565 .
C7 C6 H6A 119.7 . .
C8 C7 C6 120.4(2) . .
C8 C7 H7A 119.8 . .
C6 C7 H7A 119.8 . .
C7 C8 C9 120.9(2) . .
C7 C8 S2 118.27(18) . .
C9 C8 S2 120.86(17) . .
C10 C9 C9 119.1(3) . 2_565
C10 C9 C8 123.0(2) . .
C9 C9 C8 117.8(2) 2_565 .
C6 C10 C9 121.1(2) 2_565 .
C6 C10 H10A 119.5 2_565 .
C9 C10 H10A 119.5 . .
N1 C11 C24 108.13(17) . .
N1 C11 C12 107.22(17) . .
C24 C11 C12 111.64(18) . .
N1 C11 C18 107.20(17) . .
C24 C11 C18 110.17(18) . .
C12 C11 C18 112.25(18) . .
C17 C12 C13 118.0(2) . .
C17 C12 C11 121.6(2) . .
C13 C12 C11 120.3(2) . .
C14 C13 C12 120.4(2) . .
C14 C13 H13A 119.8 . .
C12 C13 H13A 119.8 . .
C15 C14 C13 120.7(3) . .
C15 C14 H14A 119.7 . .
C13 C14 H14A 119.7 . .
C16 C15 C14 119.3(3) . .
C16 C15 H15A 120.3 . .
C14 C15 H15A 120.3 . .
C15 C16 C17 120.8(3) . .
C15 C16 H16A 119.6 . .
C17 C16 H16A 119.6 . .
C16 C17 C12 120.8(2) . .
C16 C17 H17A 119.6 . .
C12 C17 H17A 119.6 . .
C19 C18 C23 118.5(2) . .
C19 C18 C11 121.2(2) . .
C23 C18 C11 120.0(2) . .
C18 C19 C20 120.4(3) . .
C18 C19 H19A 119.8 . .
C20 C19 H19A 119.8 . .
C21 C20 C19 120.6(3) . .
C21 C20 H20A 119.7 . .
C19 C20 H20A 119.7 . .
C20 C21 C22 119.1(3) . .
C20 C21 H21A 120.5 . .
C22 C21 H21A 120.5 . .
C21 C22 C23 120.7(3) . .
C21 C22 H22A 119.6 . .
C23 C22 H22A 119.6 . .
C22 C23 C18 120.6(3) . .
C22 C23 H23A 119.7 . .
C18 C23 H23A 119.7 . .
C25 C24 C29 118.0(2) . .
C25 C24 C11 120.8(2) . .
C29 C24 C11 121.2(2) . .
C26 C25 C24 121.1(2) . .
C26 C25 H25A 119.4 . .
C24 C25 H25A 119.4 . .
C27 C26 C25 120.4(3) . .
C27 C26 H26A 119.8 . .
C25 C26 H26A 119.8 . .
C26 C27 C28 119.5(2) . .
C26 C27 H27A 120.2 . .
C28 C27 H27A 120.2 . .
C27 C28 C29 120.4(3) . .
C27 C28 H28A 119.8 . .
C29 C28 H28A 119.8 . .
C28 C29 C24 120.6(2) . .
C28 C29 H29A 119.7 . .
C24 C29 H29A 119.7 . .
N2 C30 C31 108.51(17) . .
N2 C30 C43 107.35(17) . .
C31 C30 C43 111.03(17) . .
N2 C30 C37 107.50(16) . .
C31 C30 C37 111.21(17) . .
C43 C30 C37 111.07(17) . .
C36 C31 C32 117.1(2) . .
C36 C31 C30 120.00(19) . .
C32 C31 C30 122.6(2) . .
C33 C32 C31 121.1(2) . .
C33 C32 H32A 119.4 . .
C31 C32 H32A 119.4 . .
C34 C33 C32 120.4(2) . .
C34 C33 H33A 119.8 . .
C32 C33 H33A 119.8 . .
C33 C34 C35 119.6(3) . .
C33 C34 H34A 120.2 . .
C35 C34 H34A 120.2 . .
C34 C35 C36 120.1(2) . .
C34 C35 H35A 119.9 . .
C36 C35 H35A 119.9 . .
C35 C36 C31 121.6(2) . .
C35 C36 H36A 119.2 . .
C31 C36 H36A 119.2 . .
C38 C37 C42 118.5(2) . .
C38 C37 C30 122.3(2) . .
C42 C37 C30 119.2(2) . .
C37 C38 C39 120.8(2) . .
C37 C38 H38A 119.6 . .
C39 C38 H38A 119.6 . .
C40 C39 C38 120.2(2) . .
C40 C39 H39A 119.9 . .
C38 C39 H39A 119.9 . .
C39 C40 C41 119.7(2) . .
C39 C40 H40A 120.2 . .
C41 C40 H40A 120.2 . .
C40 C41 C42 120.1(3) . .
C40 C41 H41A 119.9 . .
C42 C41 H41A 119.9 . .
C41 C42 C37 120.7(2) . .
C41 C42 H42A 119.6 . .
C37 C42 H42A 119.6 . .
C44 C43 C48 117.8(2) . .
C44 C43 C30 121.3(2) . .
C48 C43 C30 120.7(2) . .
C43 C44 C45 120.6(3) . .
C43 C44 H44A 119.7 . .
C45 C44 H44A 119.7 . .
C46 C45 C44 120.9(3) . .
C46 C45 H45A 119.5 . .
C44 C45 H45A 119.5 . .
C45 C46 C47 119.2(2) . .
C45 C46 H46A 120.4 . .
C47 C46 H46A 120.4 . .
C46 C47 C48 120.4(3) . .
C46 C47 H47A 119.8 . .
C48 C47 H47A 119.8 . .
C47 C48 C43 121.1(2) . .
C47 C48 H48A 119.4 . .
C43 C48 H48A 119.4 . .
O7 C49 H49A 109.5 . .
O7 C49 H49B 109.5 . .
H49A C49 H49B 109.5 . .
O7 C49 H49C 109.5 . .
H49A C49 H49C 109.5 . .
H49B C49 H49C 109.5 . .
O8 C50 H50A 109.5 . .
O8 C50 H50B 109.5 . .
H50A C50 H50B 109.5 . .
O8 C50 H50C 109.5 . .
H50A C50 H50C 109.5 . .
H50B C50 H50C 109.5 . .

loop_
_geom_bond_atom_site_label_1
_geom_bond_atom_site_label_2
_geom_bond_distance
_geom_bond_site_symmetry_2
S1 O1 1.4505(16) .
S1 O2 1.4523(18) .
S1 O3 1.4557(17) .
S1 C2 1.778(2) .
S2 O4 1.4469(18) .
S2 O5 1.4496(18) .
S2 O6 1.4571(17) .
S2 C8 1.777(2) .
O7 C49 1.329(5) .
O7 H7O 0.86(3) .
O8 C50 1.393(4) .
O8 H8O 0.85(3) .
N1 C11 1.523(3) .
N1 H1N1 0.87(3) .
N1 H1N2 0.87(3) .
N1 H1N3 0.87(3) .
N2 C30 1.522(3) .
N2 H2N1 0.87(3) .
N2 H2N2 0.87(3) .
N2 H2N3 0.87(3) .
C1 C2 1.368(3) .
C1 C5 1.403(3) 2_666
C1 H1A 0.9300 .
C2 C3 1.436(3) .
C3 C4 1.416(3) .
C3 C3 1.424(4) 2_666
C4 C5 1.357(3) .
C4 H4A 0.9300 .
C5 C1 1.403(3) 2_666
C5 H5A 0.9300 .
C6 C10 1.354(3) 2_565
C6 C7 1.401(3) .
C6 H6A 0.9300 .
C7 C8 1.359(3) .
C7 H7A 0.9300 .
C8 C9 1.436(3) .
C9 C10 1.411(3) .
C9 C9 1.423(4) 2_565
C10 C6 1.354(3) 2_565
C10 H10A 0.9300 .
C11 C24 1.531(3) .
C11 C12 1.532(3) .
C11 C18 1.540(3) .
C12 C17 1.385(3) .
C12 C13 1.392(3) .
C13 C14 1.382(4) .
C13 H13A 0.9300 .
C14 C15 1.376(4) .
C14 H14A 0.9300 .
C15 C16 1.361(4) .
C15 H15A 0.9300 .
C16 C17 1.381(4) .
C16 H16A 0.9300 .
C17 H17A 0.9300 .
C18 C19 1.376(3) .
C18 C23 1.388(3) .
C19 C20 1.391(3) .
C19 H19A 0.9300 .
C20 C21 1.370(4) .
C20 H20A 0.9300 .
C21 C22 1.374(5) .
C21 H21A 0.9300 .
C22 C23 1.376(4) .
C22 H22A 0.9300 .
C23 H23A 0.9300 .
C24 C25 1.385(3) .
C24 C29 1.391(3) .
C25 C26 1.383(3) .
C25 H25A 0.9300 .
C26 C27 1.369(4) .
C26 H26A 0.9300 .
C27 C28 1.376(4) .
C27 H27A 0.9300 .
C28 C29 1.389(4) .
C28 H28A 0.9300 .
C29 H29A 0.9300 .
C30 C31 1.526(3) .
C30 C43 1.538(3) .
C30 C37 1.539(3) .
C31 C36 1.390(3) .
C31 C32 1.393(3) .
C32 C33 1.384(4) .
C32 H32A 0.9300 .
C33 C34 1.370(4) .
C33 H33A 0.9300 .
C34 C35 1.375(4) .
C34 H34A 0.9300 .
C35 C36 1.379(3) .
C35 H35A 0.9300 .
C36 H36A 0.9300 .
C37 C38 1.383(3) .
C37 C42 1.391(3) .
C38 C39 1.390(3) .
C38 H38A 0.9300 .
C39 C40 1.373(4) .
C39 H39A 0.9300 .
C40 C41 1.382(4) .
C40 H40A 0.9300 .
C41 C42 1.383(3) .
C41 H41A 0.9300 .
C42 H42A 0.9300 .
C43 C44 1.382(3) .
C43 C48 1.387(3) .
C44 C45 1.389(4) .
C44 H44A 0.9300 .
C45 C46 1.366(4) .
C45 H45A 0.9300 .
C46 C47 1.369(4) .
C46 H46A 0.9300 .
C47 C48 1.385(3) .
C47 H47A 0.9300 .
C48 H48A 0.9300 .
C49 H49A 0.9600 .
C49 H49B 0.9600 .
C49 H49C 0.9600 .
C50 H50A 0.9600 .
C50 H50B 0.9600 .
C50 H50C 0.9600 .

loop_
_geom_hbond_atom_site_label_D
_geom_hbond_atom_site_label_H
_geom_hbond_atom_site_label_A
_geom_hbond_distance_DH
_geom_hbond_distance_HA
_geom_hbond_distance_DA
_geom_hbond_angle_DHA
_geom_hbond_site_symmetry_A
O7 H7O O2 0.86(3) 1.903(12) 2.760(3) 172(4) 2_566
O8 H8O O5 0.85(3) 1.886(14) 2.715(3) 167(4) 2_665
N1 H1N1 O3 0.87(3) 1.933(10) 2.793(3) 173(2) .
N1 H1N2 O8 0.87(3) 1.907(11) 2.766(3) 169(2) .
N1 H1N3 O4 0.87(3) 1.969(14) 2.789(3) 157(2) .
N2 H2N1 O6 0.87(3) 1.917(11) 2.766(3) 167(2) .
N2 H2N2 O1 0.87(3) 2.105(16) 2.834(2) 142.2(19) .
N2 H2N3 O7 0.87(3) 1.994(12) 2.839(3) 165(2) .

loop_
_geom_torsion_atom_site_label_1
_geom_torsion_atom_site_label_2
_geom_torsion_atom_site_label_3
_geom_torsion_atom_site_label_4
_geom_torsion
_geom_torsion_site_symmetry_1
_geom_torsion_site_symmetry_4
C5 C1 C2 C3 0.3(4) 2_666 .
C5 C1 C2 S1 -179.53(18) 2_666 .
O1 S1 C2 C1 -122.6(2) . .
O2 S1 C2 C1 -2.6(2) . .
O3 S1 C2 C1 117.6(2) . .
O1 S1 C2 C3 57.6(2) . .
O2 S1 C2 C3 177.55(17) . .
O3 S1 C2 C3 -62.3(2) . .
C1 C2 C3 C4 179.7(2) . .
S1 C2 C3 C4 -0.5(3) . .
C1 C2 C3 C3 0.7(4) . 2_666
S1 C2 C3 C3 -179.5(2) . 2_666
C3 C3 C4 C5 -0.3(4) 2_666 .
C2 C3 C4 C5 -179.3(2) . .
C3 C4 C5 C1 -0.7(4) . 2_666
C10 C6 C7 C8 -0.6(4) 2_565 .
C6 C7 C8 C9 0.5(4) . .
C6 C7 C8 S2 178.91(19) . .
O4 S2 C8 C7 120.8(2) . .
O5 S2 C8 C7 0.3(2) . .
O6 S2 C8 C7 -119.0(2) . .
O4 S2 C8 C9 -60.8(2) . .
O5 S2 C8 C9 178.70(17) . .
O6 S2 C8 C9 59.5(2) . .
C7 C8 C9 C10 179.4(2) . .
S2 C8 C9 C10 1.1(3) . .
C7 C8 C9 C9 0.1(4) . 2_565
S2 C8 C9 C9 -178.3(2) . 2_565
C9 C9 C10 C6 -0.6(4) 2_565 2_565
C8 C9 C10 C6 -179.9(2) . 2_565
N1 C11 C12 C17 135.9(2) . .
C24 C11 C12 C17 17.7(3) . .
C18 C11 C12 C17 -106.6(2) . .
N1 C11 C12 C13 -45.8(3) . .
C24 C11 C12 C13 -164.1(2) . .
C18 C11 C12 C13 71.7(3) . .
C17 C12 C13 C14 0.1(4) . .
C11 C12 C13 C14 -178.3(2) . .
C12 C13 C14 C15 0.4(4) . .
C13 C14 C15 C16 -0.4(4) . .
C14 C15 C16 C17 -0.2(4) . .
C15 C16 C17 C12 0.7(4) . .
C13 C12 C17 C16 -0.6(4) . .
C11 C12 C17 C16 177.7(2) . .
N1 C11 C18 C19 141.3(2) . .
C24 C11 C18 C19 -101.3(2) . .
C12 C11 C18 C19 23.8(3) . .
N1 C11 C18 C23 -44.7(3) . .
C24 C11 C18 C23 72.8(3) . .
C12 C11 C18 C23 -162.1(2) . .
C23 C18 C19 C20 -0.8(4) . .
C11 C18 C19 C20 173.3(2) . .
C18 C19 C20 C21 0.8(4) . .
C19 C20 C21 C22 -0.1(5) . .
C20 C21 C22 C23 -0.5(5) . .
C21 C22 C23 C18 0.5(5) . .
C19 C18 C23 C22 0.2(4) . .
C11 C18 C23 C22 -174.0(3) . .
N1 C11 C24 C25 142.7(2) . .
C12 C11 C24 C25 -99.6(2) . .
C18 C11 C24 C25 25.9(3) . .
N1 C11 C24 C29 -39.6(3) . .
C12 C11 C24 C29 78.1(3) . .
C18 C11 C24 C29 -156.5(2) . .
C29 C24 C25 C26 -0.4(4) . .
C11 C24 C25 C26 177.3(2) . .
C24 C25 C26 C27 0.3(4) . .
C25 C26 C27 C28 0.3(4) . .
C26 C27 C28 C29 -0.8(4) . .
C27 C28 C29 C24 0.6(4) . .
C25 C24 C29 C28 0.0(4) . .
C11 C24 C29 C28 -177.7(2) . .
N2 C30 C31 C36 156.2(2) . .
C43 C30 C31 C36 38.4(3) . .
C37 C30 C31 C36 -85.8(2) . .
N2 C30 C31 C32 -29.9(3) . .
C43 C30 C31 C32 -147.6(2) . .
C37 C30 C31 C32 88.2(3) . .
C36 C31 C32 C33 1.6(4) . .
C30 C31 C32 C33 -172.5(2) . .
C31 C32 C33 C34 -0.2(5) . .
C32 C33 C34 C35 -1.4(5) . .
C33 C34 C35 C36 1.5(4) . .
C34 C35 C36 C31 -0.1(4) . .
C32 C31 C36 C35 -1.5(4) . .
C30 C31 C36 C35 172.8(2) . .
N2 C30 C37 C38 128.0(2) . .
C31 C30 C37 C38 9.4(3) . .
C43 C30 C37 C38 -114.8(2) . .
N2 C30 C37 C42 -55.4(2) . .
C31 C30 C37 C42 -174.03(19) . .
C43 C30 C37 C42 61.8(3) . .
C42 C37 C38 C39 -0.6(3) . .
C30 C37 C38 C39 176.0(2) . .
C37 C38 C39 C40 1.3(4) . .
C38 C39 C40 C41 -0.5(4) . .
C39 C40 C41 C42 -0.9(4) . .
C40 C41 C42 C37 1.6(4) . .
C38 C37 C42 C41 -0.8(4) . .
C30 C37 C42 C41 -177.5(2) . .
N2 C30 C43 C44 -40.1(3) . .
C31 C30 C43 C44 78.3(3) . .
C37 C30 C43 C44 -157.4(2) . .
N2 C30 C43 C48 144.4(2) . .
C31 C30 C43 C48 -97.1(2) . .
C37 C30 C43 C48 27.2(3) . .
C48 C43 C44 C45 -1.6(4) . .
C30 C43 C44 C45 -177.1(3) . .
C43 C44 C45 C46 2.1(5) . .
C44 C45 C46 C47 -1.1(5) . .
C45 C46 C47 C48 -0.4(5) . .
C46 C47 C48 C43 0.8(4) . .
C44 C43 C48 C47 0.1(4) . .
C30 C43 C48 C47 175.8(2) . .
